data_1557176
loop_
_publ_author_name
'Morris, LaQuze L.'
'Alvarado, Clarisa A.'
'Goncalves, Julia M.'
'Singh, Ravi P.'
'Lovely, Carl J.'
'Yousufuddin, Muhammed'

_publ_section_title
;
 [4-(4-Methoxyphenyl)-8-oxo-3-(phenylselanyl)spiro[4.5]deca-3,6,9-trien-2-yl]methylcyanamide
;
_journal_coeditor_code BV4028
_journal_issue 1
_journal_name_full IUCrData
_journal_page_first x200078
_journal_paper_doi 10.1107/S2414314620000784
_journal_volume 5
_journal_year 2020
_chemical_formula_iupac 'C25 H22 N2 O2 Se'
_chemical_formula_moiety 'C25 H22 N2 O2 Se'
_chemical_formula_sum 'C25 H22 N2 O2 Se'
_chemical_formula_weight 461.40
_chemical_name_systematic '[4-(4-Methoxyphenyl)-8-oxo-3-(phenylselanyl)spiro[4.5]deca-3,6,9-trien-2-yl]methylcyanamide'
_space_group_crystal_system monoclinic
_space_group_IT_number 14
_space_group_name_Hall '-P 2ybc'
_space_group_name_H-M_alt 'P 1 21/c 1'
_atom_sites_solution_hydrogens geom
_audit_creation_method SHELXL-2018/3
_cell_angle_alpha 90
_cell_angle_beta 103.356(8)
_cell_angle_gamma 90
_cell_formula_units_Z 4
_cell_length_a 13.209(7)
_cell_length_b 6.343(3)
_cell_length_c 27.080(14)
_cell_measurement_reflns_used 3960
_cell_measurement_temperature 296(2)
_cell_measurement_theta_max 22.69
_cell_measurement_theta_min 2.46
_cell_volume 2207.5(19)
_computing_cell_refinement
;
SAINT (Bruker, 2016)
;
_computing_data_collection
;
APEX2 (Bruker, 2016)
;
_computing_data_reduction
;
SAINT (Bruker, 2016)
;
_computing_molecular_graphics
;
SHELXTL (Sheldrick, 2008)
;
_computing_publication_material
;
SHELXTL (Sheldrick, 2008)
;
_computing_structure_refinement
;
SHELXL2018 (Sheldrick, 2015b)
;
_computing_structure_solution
;
SHELXT2014 (Sheldrick, 2015a)
;
_diffrn_ambient_temperature 296(2)
_diffrn_measured_fraction_theta_full 0.999
_diffrn_measured_fraction_theta_max 0.997
_diffrn_measurement_device_type 'Bruker APEXII CCD'
_diffrn_measurement_method '\f and \w scans'
_diffrn_radiation_type MoK\a
_diffrn_radiation_wavelength 0.71073
_diffrn_reflns_av_R_equivalents 0.0468
_diffrn_reflns_av_unetI/netI 0.0450
_diffrn_reflns_limit_h_max 17
_diffrn_reflns_limit_h_min -17
_diffrn_reflns_limit_k_max 8
_diffrn_reflns_limit_k_min -8
_diffrn_reflns_limit_l_max 36
_diffrn_reflns_limit_l_min -35
_diffrn_reflns_number 22486
_diffrn_reflns_theta_full 25.242
_diffrn_reflns_theta_max 28.323
_diffrn_reflns_theta_min 2.456
_exptl_absorpt_coefficient_mu 1.724
_exptl_absorpt_correction_T_max 0.745
_exptl_absorpt_correction_T_min 0.466
_exptl_absorpt_correction_type multi-scan
_exptl_absorpt_process_details
;
(SADABS; Bruker, 2016)
;
_exptl_crystal_colour colourless
_exptl_crystal_density_diffrn 1.388
_exptl_crystal_description needle
_exptl_crystal_F_000 944
_exptl_crystal_size_max 0.700
_exptl_crystal_size_mid 0.180
_exptl_crystal_size_min 0.100
_refine_diff_density_max 0.336
_refine_diff_density_min -0.377
_refine_ls_extinction_method none
_refine_ls_goodness_of_fit_ref 1.029
_refine_ls_hydrogen_treatment constr
_refine_ls_matrix_type full
_refine_ls_number_parameters 322
_refine_ls_number_reflns 5498
_refine_ls_number_restraints 222
_refine_ls_restrained_S_all 1.017
_refine_ls_R_factor_all 0.0797
_refine_ls_R_factor_gt 0.0412
_refine_ls_shift/su_max 0.001
_refine_ls_shift/su_mean 0.000
_refine_ls_structure_factor_coef Fsqd
_refine_ls_weighting_details 'w=1/[\s^2^(Fo^2^)+(0.0440P)^2^+0.3647P] where P=(Fo^2^+2Fc^2^)/3'
_refine_ls_weighting_scheme calc
_refine_ls_wR_factor_gt 0.0937
_refine_ls_wR_factor_ref 0.1076
_reflns_number_gt 3448
_reflns_number_total 5498
_reflns_threshold_expression 'I > 2\s(I)'
_cod_data_source_file bv4028sup1.cif
_cod_data_source_block I
_cod_original_cell_volume 2207.4(19)
_cod_original_sg_symbol_H-M 'P 21/c'
_cod_database_code 1557176
_shelx_space_group_comment
;
The symmetry employed for this shelxl refinement is uniquely defined
by the following loop, which should always be used as a source of
symmetry information in preference to the above space-group names.
They are only intended as comments.
;
_shelx_estimated_absorpt_t_min 0.378
_shelx_estimated_absorpt_t_max 0.846

loop_
_space_group_symop_operation_xyz
'x, y, z'
'-x, y+1/2, -z+1/2'
'-x, -y, -z'
'x, -y-1/2, z-1/2'

loop_
_atom_site_type_symbol
_atom_site_label
_atom_site_fract_x
_atom_site_fract_y
_atom_site_fract_z
_atom_site_U_iso_or_equiv
_atom_site_adp_type
_atom_site_calc_flag
_atom_site_occupancy
_atom_site_disorder_assembly
_atom_site_disorder_group
Se Se1A 0.6308(3) 0.4941(10) 0.26771(16) 0.0642(7) Uani d 0.555(14) A 1
Se Se1B 0.6377(4) 0.5228(12) 0.2657(2) 0.0694(9) Uani d 0.445(14) A 2
O O1 0.43190(15) 1.1265(3) 0.40821(9) 0.0857(6) Uani d 1 . .
O O2A 0.868(2) 0.680(5) 0.5648(13) 0.090(4) Uani d 0.555(14) A 1
O O2B 0.884(3) 0.623(6) 0.5682(15) 0.098(6) Uani d 0.445(14) A 2
N N1 0.90074(14) 0.4281(3) 0.31172(8) 0.0486(5) Uani d 1 . .
N N2 0.9080(2) 0.8146(4) 0.31572(12) 0.0968(10) Uani d 1 . .
C C1 0.72698(16) 0.4392(3) 0.32939(9) 0.0433(5) Uani d 1 . .
C C2 0.82397(16) 0.3120(3) 0.33276(8) 0.0429(5) Uani d 1 . .
H H2 0.806314 0.179735 0.314056 0.051 Uiso calc 1 . .
C C3 0.85901(19) 0.2646(4) 0.38949(9) 0.0529(6) Uani d 1 . .
H H3A 0.934144 0.274277 0.400499 0.063 Uiso calc 1 . .
H H3B 0.837873 0.123490 0.396611 0.063 Uiso calc 1 . .
C C4 0.80622(18) 0.4317(4) 0.41768(9) 0.0482(6) Uani d 1 . .
C C5 0.71565(17) 0.5081(3) 0.37431(9) 0.0440(5) Uani d 1 . .
C C6 0.63660(17) 0.6620(4) 0.38302(8) 0.0459(5) Uani d 1 . .
C C7 0.62917(18) 0.8586(4) 0.35983(9) 0.0543(6) Uani d 1 . .
H H7 0.672234 0.890191 0.338088 0.065 Uiso calc 1 . .
C C8 0.5593(2) 1.0078(4) 0.36838(12) 0.0620(7) Uani d 1 . .
H H8 0.554882 1.138108 0.352278 0.074 Uiso calc 1 . .
C C9 0.4961(2) 0.9627(4) 0.40089(11) 0.0582(7) Uani d 1 . .
C C10 0.49946(19) 0.7697(4) 0.42348(9) 0.0602(7) Uani d 1 . .
H H10 0.455269 0.739109 0.444734 0.072 Uiso calc 1 . .
C C11 0.56992(19) 0.6186(4) 0.41439(9) 0.0555(6) Uani d 1 . .
H H11 0.572089 0.486786 0.429638 0.067 Uiso calc 1 . .
C C12 0.3628(3) 1.0895(6) 0.44033(13) 0.0939(10) Uani d 1 . .
H H12D 0.313342 0.983074 0.425567 0.141 Uiso calc 1 . .
H H12E 0.326669 1.217622 0.444198 0.141 Uiso calc 1 . .
H H12F 0.401554 1.042867 0.472958 0.141 Uiso calc 1 . .
C C13 0.7701(2) 0.3312(4) 0.46039(10) 0.0599(7) Uani d 1 . .
H H13 0.728124 0.212131 0.453276 0.072 Uiso calc 1 . .
C C14 0.7940(2) 0.4009(5) 0.50789(10) 0.0708(8) Uani d 1 . .
H H14 0.769986 0.326985 0.532572 0.085 Uiso calc 1 . .
C C15 0.8565(2) 0.5889(6) 0.52255(11) 0.0713(8) Uani d 1 . .
C C16 0.8959(2) 0.6902(4) 0.48293(10) 0.0628(7) Uani d 1 . .
H H16 0.937462 0.809446 0.490864 0.075 Uiso calc 1 . .
C C17 0.87484(18) 0.6182(4) 0.43561(9) 0.0532(6) Uani d 1 . .
H H17 0.904369 0.687637 0.412135 0.064 Uiso calc 1 . .
C C18 0.6898(7) 0.3385(11) 0.2213(4) 0.0502(15) Uani d 0.555(14) A 1
C C19 0.6434(6) 0.1406(12) 0.2145(3) 0.0605(15) Uani d 0.555(14) A 1
H H19A 0.592557 0.104961 0.231710 0.073 Uiso calc 0.555(14) A 1
C C20 0.6731(7) -0.0041(8) 0.1819(3) 0.0690(16) Uani d 0.555(14) A 1
H H20A 0.642134 -0.136467 0.177392 0.083 Uiso calc 0.555(14) A 1
C C21 0.7492(6) 0.0492(13) 0.1562(2) 0.0632(17) Uani d 0.555(14) A 1
H H21A 0.769056 -0.047586 0.134438 0.076 Uiso calc 0.555(14) A 1
C C22 0.7955(5) 0.2471(15) 0.1630(3) 0.0640(16) Uani d 0.555(14) A 1
H H22A 0.846402 0.282725 0.145803 0.077 Uiso calc 0.555(14) A 1
C C23 0.7658(7) 0.3917(11) 0.1956(3) 0.0584(14) Uani d 0.555(14) A 1
H H23A 0.796827 0.524156 0.200121 0.070 Uiso calc 0.555(14) A 1
C C18A 0.6849(10) 0.3222(15) 0.2228(5) 0.0531(18) Uani d 0.445(14) A 2
C C19A 0.6599(8) 0.1141(15) 0.2091(4) 0.0598(17) Uani d 0.445(14) A 2
H H19B 0.612225 0.041799 0.223214 0.072 Uiso calc 0.445(14) A 2
C C20A 0.7062(8) 0.0142(10) 0.1743(4) 0.0644(19) Uani d 0.445(14) A 2
H H20B 0.689498 -0.125007 0.165074 0.077 Uiso calc 0.445(14) A 2
C C21A 0.7775(7) 0.1223(17) 0.1532(3) 0.0627(19) Uani d 0.445(14) A 2
H H21B 0.808463 0.055477 0.129846 0.075 Uiso calc 0.445(14) A 2
C C22A 0.8025(6) 0.3304(18) 0.1669(4) 0.0675(18) Uani d 0.445(14) A 2
H H22B 0.850157 0.402767 0.152757 0.081 Uiso calc 0.445(14) A 2
C C23A 0.7562(9) 0.4304(12) 0.2017(5) 0.0629(18) Uani d 0.445(14) A 2
H H23B 0.772885 0.569577 0.210896 0.076 Uiso calc 0.445(14) A 2
C C24 0.9049(2) 0.6355(4) 0.31394(10) 0.0572(6) Uani d 1 . .
C C25 0.9865(2) 0.3112(4) 0.29936(11) 0.0645(7) Uani d 1 . .
H H25A 1.026422 0.403648 0.283148 0.097 Uiso calc 1 . .
H H25B 0.959357 0.197260 0.276855 0.097 Uiso calc 1 . .
H H25C 1.030196 0.255783 0.329927 0.097 Uiso calc 1 . .

loop_
_atom_site_aniso_label
_atom_site_aniso_U_11
_atom_site_aniso_U_22
_atom_site_aniso_U_33
_atom_site_aniso_U_12
_atom_site_aniso_U_13
_atom_site_aniso_U_23
Se1A 0.0461(8) 0.0904(17) 0.0530(12) 0.0220(7) 0.0050(6) -0.0105(10)
Se1B 0.081(2) 0.0812(14) 0.0464(10) 0.0381(14) 0.0162(11) 0.0066(9)
O1 0.0773(14) 0.0701(13) 0.1199(17) 0.0161(11) 0.0439(13) -0.0128(12)
O2A 0.075(7) 0.140(10) 0.057(4) 0.008(5) 0.018(4) -0.023(6)
O2B 0.072(10) 0.170(19) 0.055(7) -0.012(11) 0.021(7) -0.039(11)
N1 0.0476(11) 0.0361(10) 0.0676(13) 0.0036(8) 0.0250(10) -0.0006(9)
N2 0.131(2) 0.0393(14) 0.149(3) -0.0025(13) 0.092(2) 0.0027(15)
C1 0.0399(12) 0.0427(12) 0.0487(13) 0.0004(9) 0.0134(10) 0.0010(10)
C2 0.0422(12) 0.0379(12) 0.0502(13) 0.0003(9) 0.0142(10) 0.0010(10)
C3 0.0530(14) 0.0495(14) 0.0560(14) 0.0052(11) 0.0124(11) 0.0039(11)
C4 0.0495(14) 0.0508(13) 0.0455(13) -0.0051(11) 0.0136(10) 0.0041(11)
C5 0.0399(11) 0.0464(13) 0.0482(12) -0.0028(10) 0.0149(10) -0.0007(11)
C6 0.0435(13) 0.0499(13) 0.0455(12) -0.0042(10) 0.0125(10) -0.0078(11)
C7 0.0504(14) 0.0523(15) 0.0638(15) -0.0046(11) 0.0205(12) -0.0046(12)
C8 0.0603(16) 0.0481(15) 0.0793(19) -0.0019(12) 0.0196(14) -0.0024(13)
C9 0.0516(15) 0.0561(16) 0.0687(17) -0.0022(12) 0.0180(13) -0.0166(13)
C10 0.0517(15) 0.0740(18) 0.0607(16) -0.0035(13) 0.0248(12) -0.0078(14)
C11 0.0563(15) 0.0571(15) 0.0568(15) -0.0006(12) 0.0208(12) -0.0024(12)
C12 0.072(2) 0.116(3) 0.101(3) 0.024(2) 0.0358(19) -0.025(2)
C13 0.0585(16) 0.0653(16) 0.0566(16) -0.0089(13) 0.0145(12) 0.0097(13)
C14 0.0679(18) 0.099(2) 0.0490(16) -0.0049(17) 0.0210(13) 0.0127(16)
C15 0.0529(16) 0.108(2) 0.0532(17) 0.0005(16) 0.0122(13) -0.0099(17)
C16 0.0529(15) 0.0700(17) 0.0645(17) -0.0075(13) 0.0120(12) -0.0131(14)
C17 0.0487(14) 0.0558(15) 0.0551(15) -0.0056(11) 0.0119(11) 0.0018(12)
C18 0.045(3) 0.064(3) 0.041(3) 0.008(3) 0.009(2) 0.003(3)
C19 0.059(3) 0.070(3) 0.054(3) 0.011(3) 0.017(2) -0.004(3)
C20 0.068(4) 0.080(3) 0.061(3) 0.009(3) 0.018(3) -0.009(3)
C21 0.066(4) 0.074(4) 0.053(3) 0.008(3) 0.021(3) -0.006(3)
C22 0.066(3) 0.075(4) 0.054(3) 0.014(3) 0.020(2) -0.011(3)
C23 0.057(3) 0.075(3) 0.049(3) 0.007(3) 0.025(2) -0.003(3)
C18A 0.051(3) 0.063(3) 0.044(3) 0.010(3) 0.009(3) -0.001(3)
C19A 0.063(3) 0.064(3) 0.055(3) 0.008(3) 0.018(3) -0.007(3)
C20A 0.070(4) 0.071(3) 0.055(3) 0.010(3) 0.021(3) -0.007(3)
C21A 0.066(4) 0.070(4) 0.054(3) 0.009(3) 0.018(3) -0.008(3)
C22A 0.073(3) 0.076(4) 0.057(3) 0.008(3) 0.020(3) -0.009(4)
C23A 0.062(3) 0.076(3) 0.054(3) 0.014(3) 0.019(3) -0.008(3)
C24 0.0641(16) 0.0477(16) 0.0697(17) 0.0007(12) 0.0362(13) 0.0036(12)
C25 0.0585(16) 0.0543(15) 0.091(2) 0.0049(12) 0.0378(14) -0.0049(14)

loop_
_atom_type_symbol
_atom_type_description
_atom_type_scat_dispersion_real
_atom_type_scat_dispersion_imag
_atom_type_scat_source
C C 0.0033 0.0016 'International Tables Vol C Tables 4.2.6.8 and 6.1.1.4'
H H 0.0000 0.0000 'International Tables Vol C Tables 4.2.6.8 and 6.1.1.4'
N N 0.0061 0.0033 'International Tables Vol C Tables 4.2.6.8 and 6.1.1.4'
O O 0.0106 0.0060 'International Tables Vol C Tables 4.2.6.8 and 6.1.1.4'
Se Se -0.0929 2.2259 'International Tables Vol C Tables 4.2.6.8 and 6.1.1.4'

loop_
_geom_angle_atom_site_label_1
_geom_angle_atom_site_label_2
_geom_angle_atom_site_label_3
_geom_angle
C1 Se1A C18 101.2(4)
C18A Se1B C1 98.1(5)
C9 O1 C12 117.8(2)
C24 N1 C25 119.50(19)
C24 N1 C2 120.49(18)
C25 N1 C2 118.50(18)
C5 C1 C2 113.3(2)
C5 C1 Se1A 123.6(2)
C2 C1 Se1A 123.1(2)
C5 C1 Se1B 123.5(3)
C2 C1 Se1B 122.7(2)
N1 C2 C1 111.31(17)
N1 C2 C3 114.34(18)
C1 C2 C3 102.90(17)
N1 C2 H2 109.4
C1 C2 H2 109.4
C3 C2 H2 109.4
C2 C3 C4 106.98(18)
C2 C3 H3A 110.3
C4 C3 H3A 110.3
C2 C3 H3B 110.3
C4 C3 H3B 110.3
H3A C3 H3B 108.6
C13 C4 C17 111.3(2)
C13 C4 C5 113.1(2)
C17 C4 C5 107.56(19)
C13 C4 C3 110.4(2)
C17 C4 C3 112.87(19)
C5 C4 C3 101.28(18)
C1 C5 C6 126.2(2)
C1 C5 C4 111.1(2)
C6 C5 C4 122.2(2)
C11 C6 C7 117.8(2)
C11 C6 C5 122.4(2)
C7 C6 C5 119.7(2)
C8 C7 C6 121.3(2)
C8 C7 H7 119.3
C6 C7 H7 119.3
C9 C8 C7 119.6(2)
C9 C8 H8 120.2
C7 C8 H8 120.2
C10 C9 C8 120.8(2)
C10 C9 O1 124.5(2)
C8 C9 O1 114.7(2)
C9 C10 C11 119.4(2)
C9 C10 H10 120.3
C11 C10 H10 120.3
C6 C11 C10 121.0(2)
C6 C11 H11 119.5
C10 C11 H11 119.5
O1 C12 H12D 109.5
O1 C12 H12E 109.5
H12D C12 H12E 109.5
O1 C12 H12F 109.5
H12D C12 H12F 109.5
H12E C12 H12F 109.5
C14 C13 C4 124.2(3)
C14 C13 H13 117.9
C4 C13 H13 117.9
C13 C14 C15 122.1(3)
C13 C14 H14 119.0
C15 C14 H14 119.0
O2B C15 C16 127(2)
O2A C15 C16 118.7(17)
O2B C15 C14 116(2)
O2A C15 C14 124.6(17)
C16 C15 C14 116.2(2)
C17 C16 C15 122.1(3)
C17 C16 H16 118.9
C15 C16 H16 118.9
C16 C17 C4 124.0(2)
C16 C17 H17 118.0
C4 C17 H17 118.0
C19 C18 C23 120.0
C19 C18 Se1A 108.8(5)
C23 C18 Se1A 131.2(5)
C20 C19 C18 120.0
C20 C19 H19A 120.0
C18 C19 H19A 120.0
C19 C20 C21 120.0
C19 C20 H20A 120.0
C21 C20 H20A 120.0
C20 C21 C22 120.0
C20 C21 H21A 120.0
C22 C21 H21A 120.0
C23 C22 C21 120.0
C23 C22 H22A 120.0
C21 C22 H22A 120.0
C22 C23 C18 120.0
C22 C23 H23A 120.0
C18 C23 H23A 120.0
C19A C18A C23A 120.0
C19A C18A Se1B 134.5(7)
C23A C18A Se1B 105.5(7)
C20A C19A C18A 120.0
C20A C19A H19B 120.0
C18A C19A H19B 120.0
C21A C20A C19A 120.0
C21A C20A H20B 120.0
C19A C20A H20B 120.0
C20A C21A C22A 120.0
C20A C21A H21B 120.0
C22A C21A H21B 120.0
C21A C22A C23A 120.0
C21A C22A H22B 120.0
C23A C22A H22B 120.0
C22A C23A C18A 120.0
C22A C23A H23B 120.0
C18A C23A H23B 120.0
N2 C24 N1 179.7(4)
N1 C25 H25A 109.5
N1 C25 H25B 109.5
H25A C25 H25B 109.5
N1 C25 H25C 109.5
H25A C25 H25C 109.5
H25B C25 H25C 109.5

loop_
_geom_bond_atom_site_label_1
_geom_bond_atom_site_label_2
_geom_bond_distance
Se1A C1 1.883(4)
Se1A C18 1.901(6)
Se1B C18A 1.921(9)
Se1B C1 1.926(5)
O1 C9 1.384(3)
O1 C12 1.418(4)
O2A C15 1.26(3)
O2B C15 1.22(4)
N1 C24 1.318(3)
N1 C25 1.456(3)
N1 C2 1.470(3)
N2 C24 1.137(3)
C1 C5 1.333(3)
C1 C2 1.499(3)
C2 C3 1.528(3)
C2 H2 0.9800
C3 C4 1.562(3)
C3 H3A 0.9700
C3 H3B 0.9700
C4 C13 1.492(3)
C4 C17 1.501(3)
C4 C5 1.548(3)
C5 C6 1.488(3)
C6 C11 1.385(3)
C6 C7 1.389(3)
C7 C8 1.378(3)
C7 H7 0.9300
C8 C9 1.376(4)
C8 H8 0.9300
C9 C10 1.364(4)
C10 C11 1.397(3)
C10 H10 0.9300
C11 H11 0.9300
C12 H12D 0.9600
C12 H12E 0.9600
C12 H12F 0.9600
C13 C14 1.328(4)
C13 H13 0.9300
C14 C15 1.452(4)
C14 H14 0.9300
C15 C16 1.447(4)
C16 C17 1.328(3)
C16 H16 0.9300
C17 H17 0.9300
C18 C19 1.3900
C18 C23 1.3900
C19 C20 1.3900
C19 H19A 0.9300
C20 C21 1.3900
C20 H20A 0.9300
C21 C22 1.3900
C21 H21A 0.9300
C22 C23 1.3900
C22 H22A 0.9300
C23 H23A 0.9300
C18A C19A 1.3900
C18A C23A 1.3900
C19A C20A 1.3900
C19A H19B 0.9300
C20A C21A 1.3900
C20A H20B 0.9300
C21A C22A 1.3900
C21A H21B 0.9300
C22A C23A 1.3900
C22A H22B 0.9300
C23A H23B 0.9300
C25 H25A 0.9600
C25 H25B 0.9600
C25 H25C 0.9600

loop_
_geom_hbond_atom_site_label_D
_geom_hbond_atom_site_label_H
_geom_hbond_atom_site_label_A
_geom_hbond_site_symmetry_A
_geom_hbond_distance_DH
_geom_hbond_distance_HA
_geom_hbond_distance_DA
_geom_hbond_angle_DHA
_geom_hbond_publ_flag
C2 H2 N2 1_545 0.98 2.67 3.411(4) 132.4 yes
C3 H3A O2A 3_766 0.97 2.58 3.55(3) 175.6 yes
C3 H3A O2B 3_766 0.97 2.44 3.40(4) 167.8 yes
C12 H12E O2A 3_676 0.96 2.61 3.36(3) 134.8 yes
C19 H19A Se1A 2_645 0.93 3.04 3.876(8) 151.0 yes

loop_
_geom_torsion_atom_site_label_1
_geom_torsion_atom_site_label_2
_geom_torsion_atom_site_label_3
_geom_torsion_atom_site_label_4
_geom_torsion
C18 Se1A C1 C5 -176.5(3)
C18 Se1A C1 C2 3.1(5)
C24 N1 C2 C1 30.3(3)
C25 N1 C2 C1 -163.8(2)
C24 N1 C2 C3 -85.8(3)
C25 N1 C2 C3 80.2(3)
C5 C1 C2 N1 -109.0(2)
Se1A C1 C2 N1 71.3(3)
Se1B C1 C2 N1 63.7(4)
C5 C1 C2 C3 13.9(2)
Se1A C1 C2 C3 -165.8(3)
Se1B C1 C2 C3 -173.4(3)
N1 C2 C3 C4 100.3(2)
C1 C2 C3 C4 -20.6(2)
C2 C3 C4 C13 139.8(2)
C2 C3 C4 C17 -95.0(2)
C2 C3 C4 C5 19.7(2)
C2 C1 C5 C6 170.7(2)
Se1A C1 C5 C6 -9.6(4)
Se1B C1 C5 C6 -1.9(4)
C2 C1 C5 C4 -1.2(3)
Se1A C1 C5 C4 178.5(3)
Se1B C1 C5 C4 -173.9(3)
C13 C4 C5 C1 -129.8(2)
C17 C4 C5 C1 106.9(2)
C3 C4 C5 C1 -11.7(2)
C13 C4 C5 C6 57.9(3)
C17 C4 C5 C6 -65.4(3)
C3 C4 C5 C6 175.99(19)
C1 C5 C6 C11 125.9(3)
C4 C5 C6 C11 -63.1(3)
C1 C5 C6 C7 -55.1(3)
C4 C5 C6 C7 115.9(2)
C11 C6 C7 C8 1.2(4)
C5 C6 C7 C8 -177.8(2)
C6 C7 C8 C9 0.6(4)
C7 C8 C9 C10 -2.1(4)
C7 C8 C9 O1 177.6(2)
C12 O1 C9 C10 -1.8(4)
C12 O1 C9 C8 178.5(3)
C8 C9 C10 C11 1.6(4)
O1 C9 C10 C11 -178.0(2)
C7 C6 C11 C10 -1.7(4)
C5 C6 C11 C10 177.3(2)
C9 C10 C11 C6 0.3(4)
C17 C4 C13 C14 1.3(4)
C5 C4 C13 C14 -119.9(3)
C3 C4 C13 C14 127.4(3)
C4 C13 C14 C15 1.8(5)
C13 C14 C15 O2B -171.4(16)
C13 C14 C15 O2A 168.6(13)
C13 C14 C15 C16 -3.2(4)
O2B C15 C16 C17 168.1(17)
O2A C15 C16 C17 -171.0(13)
C14 C15 C16 C17 1.3(4)
C15 C16 C17 C4 2.0(4)
C13 C4 C17 C16 -3.2(3)
C5 C4 C17 C16 121.2(3)
C3 C4 C17 C16 -128.0(3)
C23 C18 C19 C20 0.0
Se1A C18 C19 C20 179.8(7)
C18 C19 C20 C21 0.0
C19 C20 C21 C22 0.0
C20 C21 C22 C23 0.0
C21 C22 C23 C18 0.0
C19 C18 C23 C22 0.0
Se1A C18 C23 C22 -179.8(8)
C23A C18A C19A C20A 0.0
Se1B C18A C19A C20A 176.7(11)
C18A C19A C20A C21A 0.0
C19A C20A C21A C22A 0.0
C20A C21A C22A C23A 0.0
C21A C22A C23A C18A 0.0
C19A C18A C23A C22A 0.0
Se1B C18A C23A C22A -177.6(8)

_cod_database_fobs_code 1557176
